data_1514964
loop_
_publ_author_name
'Yang, Yin'
'Su, Xin'
'Carroll, Calden N.'
'Aprahamian, Ivan'

_publ_section_title
;
 Aggregation-induced emission in BF2--hydrazone (BODIHY) complexes
;
_journal_issue 2
_journal_name_full 'Chemical Science'
_journal_page_first 610
_journal_paper_doi 10.1039/c1sc00658d
_journal_volume 3
_journal_year 2012
_chemical_formula_moiety 'C13 H12 B F2 N3'
_chemical_formula_sum 'C13 H12 B F2 N3'
_chemical_formula_weight 259.07
_space_group_IT_number 2
_symmetry_cell_setting triclinic
_symmetry_Int_Tables_number 2
_symmetry_space_group_name_Hall '-P 1'
_symmetry_space_group_name_H-M 'P -1'
_atom_sites_solution_hydrogens difmap
_atom_sites_solution_primary direct
_atom_sites_solution_secondary difmap
_audit_creation_method SHELXL-97
_cell_angle_alpha 70.2960(10)
_cell_angle_beta 73.1310(10)
_cell_angle_gamma 71.4410(10)
_cell_formula_units_Z 2
_cell_length_a 7.41690(10)
_cell_length_b 8.37810(10)
_cell_length_c 11.0339(2)
_cell_measurement_temperature 173(2)
_cell_volume 598.943(16)
_computing_cell_refinement 'APEX2 (BRUKER, V2008.5-0, 2006)'
_computing_data_collection 'COSMO (BRUKER, V1.58, 2006)'
_computing_data_reduction 'SAINT (BRUKER, V7.34A, 2006)'
_computing_molecular_graphics 'SHELXTL (Sheldrick, Acta Cryst. A64 2008, 112-122)'
_computing_publication_material 'SHELXTL (Sheldrick, Acta Cryst. A64 2008, 112-122)'
_computing_structure_refinement 'SHELXL (Sheldrick, Acta Cryst. A64 2008, 112-122)'
_computing_structure_solution 'SHELXS (Sheldrick, Acta Cryst. A64 2008, 112-122)'
_diffrn_ambient_temperature 173(2)
_diffrn_detector_area_resol_mean 836.6
_diffrn_measured_fraction_theta_full 0.975
_diffrn_measured_fraction_theta_max 0.975
_diffrn_measurement_method '\w,and/f 0.5 deg'
_diffrn_radiation_monochromator graphite
_diffrn_radiation_probe x-ray
_diffrn_radiation_type CuK\a
_diffrn_radiation_wavelength 1.54178
_diffrn_reflns_av_R_equivalents 0.0231
_diffrn_reflns_av_sigmaI/netI 0.0133
_diffrn_reflns_limit_h_max 8
_diffrn_reflns_limit_h_min -8
_diffrn_reflns_limit_k_max 10
_diffrn_reflns_limit_k_min -9
_diffrn_reflns_limit_l_max 13
_diffrn_reflns_limit_l_min -13
_diffrn_reflns_number 11932
_diffrn_reflns_theta_full 68.02
_diffrn_reflns_theta_max 68.02
_diffrn_reflns_theta_min 4.35
_diffrn_source 'fine-focus sealed tube'
_exptl_absorpt_coefficient_mu 0.913
_exptl_absorpt_correction_T_max 0.8798
_exptl_absorpt_correction_T_min 0.7552
_exptl_absorpt_correction_type multi-scan
_exptl_absorpt_process_details SADABS
_exptl_crystal_density_diffrn 1.436
_exptl_crystal_density_method 'not measured'
_exptl_crystal_F_000 268
_exptl_crystal_size_max 0.33
_exptl_crystal_size_mid 0.21
_exptl_crystal_size_min 0.14
_refine_diff_density_max 0.359
_refine_diff_density_min -0.265
_refine_diff_density_rms 0.041
_refine_ls_extinction_coef 0.0094(11)
_refine_ls_extinction_expression Fc^*^=kFc[1+0.001xFc^2^\l^3^/sin(2\q)]^-1/4^
_refine_ls_extinction_method SHELXL
_refine_ls_goodness_of_fit_ref 1.049
_refine_ls_hydrogen_treatment refall
_refine_ls_matrix_type full
_refine_ls_number_parameters 221
_refine_ls_number_reflns 2112
_refine_ls_number_restraints 0
_refine_ls_restrained_S_all 1.049
_refine_ls_R_factor_all 0.0380
_refine_ls_R_factor_gt 0.0368
_refine_ls_shift/su_max 0.005
_refine_ls_shift/su_mean 0.001
_refine_ls_structure_factor_coef Fsqd
_refine_ls_weighting_details 'calc w=1/[\s^2^(Fo^2^)+(0.0503P)^2^+0.2469P] where P=(Fo^2^+2Fc^2^)/3'
_refine_ls_weighting_scheme calc
_refine_ls_wR_factor_gt 0.0968
_refine_ls_wR_factor_ref 0.0981
_reflns_number_gt 2026
_reflns_number_total 2112
_reflns_threshold_expression >2sigma(I)
_cod_data_source_file c1sc00658d.txt
_cod_data_source_block 1
_cod_depositor_comments
;
The following automatic conversions were performed:

'_exptl_absorpt_correction_type' value 'Multi-scan' changed to
'multi-scan' according to
/usr/data/users/saulius/automatic-downloads/retrospective/RSC/lib/dictionaries/cif_core.dic
dictionary named 'cif_core.dic' version 2.4.2 from 2011-04-26.

Automatic conversion script
Id: cif_fix_values 2281 2013-09-26 08:29:07Z andrius 
;
_cod_original_cell_volume 598.944(15)
_cod_database_code 1514964
_publ_contact_crystallographer_name 'Richard Staples'
_contact_crystallographer_email staples@chemistry.msu.com

loop_
_symmetry_equiv_pos_as_xyz
'x, y, z'
'-x, -y, -z'

loop_
_atom_site_label
_atom_site_type_symbol
_atom_site_fract_x
_atom_site_fract_y
_atom_site_fract_z
_atom_site_U_iso_or_equiv
_atom_site_adp_type
_atom_site_occupancy
_atom_site_symmetry_multiplicity
_atom_site_calc_flag
F1 F 0.23514(17) 0.76864(14) 0.46598(8) 0.0522(3) Uani 1 1 d
F2 F 0.05411(12) 0.97894(13) 0.32783(10) 0.0472(3) Uani 1 1 d
B1 B 0.2401(2) 0.8779(2) 0.33963(15) 0.0290(4) Uani 1 1 d
N1 N 0.50141(15) 0.78718(14) 0.14959(11) 0.0245(3) Uani 1 1 d
N2 N 0.32973(15) 0.77819(14) 0.23567(10) 0.0235(3) Uani 1 1 d
N3 N 0.36935(15) 1.00458(14) 0.32103(10) 0.0245(3) Uani 1 1 d
C1 C 0.60180(18) 0.88970(17) 0.14831(12) 0.0237(3) Uani 1 1 d
C2 C 0.54158(18) 1.00473(16) 0.23413(12) 0.0240(3) Uani 1 1 d
C3 C 0.6517(2) 1.11513(19) 0.22968(14) 0.0298(3) Uani 1 1 d
H1 H 0.773(3) 1.112(2) 0.1696(18) 0.041(5) Uiso 1 1 d
C4 C 0.5839(2) 1.2238(2) 0.31154(15) 0.0340(4) Uani 1 1 d
H2 H 0.662(3) 1.297(2) 0.3091(18) 0.045(5) Uiso 1 1 d
C5 C 0.4066(2) 1.22290(19) 0.39835(14) 0.0321(3) Uani 1 1 d
H3 H 0.355(3) 1.296(2) 0.4582(18) 0.043(5) Uiso 1 1 d
C6 C 0.3025(2) 1.11251(19) 0.40103(14) 0.0293(3) Uani 1 1 d
H4 H 0.183(3) 1.105(2) 0.4579(17) 0.038(4) Uiso 1 1 d
C7 C 0.7893(2) 0.89040(19) 0.04891(15) 0.0292(3) Uani 1 1 d
H5 H 0.793(2) 1.008(2) -0.0088(16) 0.031(4) Uiso 1 1 d
H6 H 0.902(3) 0.848(2) 0.0906(17) 0.039(4) Uiso 1 1 d
H7 H 0.803(3) 0.816(3) -0.0053(18) 0.047(5) Uiso 1 1 d
C8 C 0.23355(18) 0.66752(16) 0.21934(13) 0.0235(3) Uani 1 1 d
C9 C 0.0718(2) 0.62292(18) 0.31319(13) 0.0280(3) Uani 1 1 d
H8 H 0.024(2) 0.666(2) 0.3913(17) 0.034(4) Uiso 1 1 d
C10 C -0.0226(2) 0.51458(19) 0.29772(14) 0.0315(3) Uani 1 1 d
H9 H -0.134(3) 0.482(2) 0.3639(17) 0.038(4) Uiso 1 1 d
C11 C 0.0418(2) 0.44807(19) 0.18894(15) 0.0324(3) Uani 1 1 d
H10 H -0.022(2) 0.371(2) 0.1777(16) 0.035(4) Uiso 1 1 d
C12 C 0.2003(2) 0.49328(18) 0.09498(15) 0.0305(3) Uani 1 1 d
H11 H 0.251(2) 0.449(2) 0.0166(17) 0.035(4) Uiso 1 1 d
C13 C 0.2960(2) 0.60227(18) 0.10893(14) 0.0268(3) Uani 1 1 d
H12 H 0.401(2) 0.634(2) 0.0451(16) 0.029(4) Uiso 1 1 d

loop_
_atom_site_aniso_label
_atom_site_aniso_U_11
_atom_site_aniso_U_22
_atom_site_aniso_U_33
_atom_site_aniso_U_23
_atom_site_aniso_U_13
_atom_site_aniso_U_12
F1 0.0867(8) 0.0644(7) 0.0223(5) -0.0050(4) -0.0026(4) -0.0557(6)
F2 0.0215(4) 0.0577(6) 0.0752(7) -0.0427(5) 0.0007(4) -0.0101(4)
B1 0.0272(8) 0.0379(9) 0.0255(8) -0.0107(7) 0.0016(6) -0.0168(7)
N1 0.0206(5) 0.0262(6) 0.0246(6) -0.0053(4) -0.0020(4) -0.0070(4)
N2 0.0204(5) 0.0271(6) 0.0227(5) -0.0057(4) -0.0007(4) -0.0099(4)
N3 0.0235(6) 0.0268(6) 0.0234(5) -0.0057(4) -0.0053(4) -0.0070(5)
C1 0.0202(6) 0.0248(6) 0.0243(6) -0.0029(5) -0.0050(5) -0.0069(5)
C2 0.0220(6) 0.0254(7) 0.0228(6) -0.0010(5) -0.0076(5) -0.0065(5)
C3 0.0271(7) 0.0344(7) 0.0301(7) -0.0057(6) -0.0064(6) -0.0134(6)
C4 0.0383(8) 0.0352(8) 0.0352(8) -0.0064(6) -0.0120(7) -0.0174(7)
C5 0.0368(8) 0.0309(7) 0.0326(7) -0.0110(6) -0.0102(6) -0.0084(6)
C6 0.0277(7) 0.0325(7) 0.0285(7) -0.0102(6) -0.0047(6) -0.0074(6)
C7 0.0231(7) 0.0307(7) 0.0322(7) -0.0079(6) -0.0005(6) -0.0101(6)
C8 0.0221(6) 0.0217(6) 0.0257(6) -0.0034(5) -0.0065(5) -0.0059(5)
C9 0.0296(7) 0.0310(7) 0.0239(7) -0.0051(6) -0.0030(5) -0.0126(6)
C10 0.0290(7) 0.0332(7) 0.0309(7) -0.0023(6) -0.0029(6) -0.0156(6)
C11 0.0320(7) 0.0293(7) 0.0408(8) -0.0087(6) -0.0089(6) -0.0135(6)
C12 0.0297(7) 0.0305(7) 0.0346(8) -0.0131(6) -0.0063(6) -0.0073(6)
C13 0.0227(7) 0.0281(7) 0.0279(7) -0.0079(5) -0.0013(6) -0.0073(5)

loop_
_atom_type_symbol
_atom_type_description
_atom_type_scat_dispersion_real
_atom_type_scat_dispersion_imag
_atom_type_scat_source
C C 0.0181 0.0091 'International Tables Vol C Tables 4.2.6.8 and 6.1.1.4'
H H 0.0000 0.0000 'International Tables Vol C Tables 4.2.6.8 and 6.1.1.4'
N N 0.0311 0.0180 'International Tables Vol C Tables 4.2.6.8 and 6.1.1.4'
B B 0.0090 0.0039 'International Tables Vol C Tables 4.2.6.8 and 6.1.1.4'
F F 0.0727 0.0534 'International Tables Vol C Tables 4.2.6.8 and 6.1.1.4'

loop_
_geom_angle_atom_site_label_1
_geom_angle_atom_site_label_2
_geom_angle_atom_site_label_3
_geom_angle
F1 B1 F2 109.24(12)
F1 B1 N2 112.39(12)
F2 B1 N2 111.90(12)
F1 B1 N3 106.90(11)
F2 B1 N3 107.73(12)
N2 B1 N3 108.45(11)
C1 N1 N2 120.97(11)
N1 N2 C8 113.85(10)
N1 N2 B1 125.01(11)
C8 N2 B1 121.13(11)
C2 N3 C6 120.63(11)
C2 N3 B1 123.20(11)
C6 N3 B1 116.13(11)
N1 C1 C2 124.26(12)
N1 C1 C7 116.75(12)
C2 C1 C7 118.97(11)
N3 C2 C3 119.15(12)
N3 C2 C1 117.80(11)
C3 C2 C1 123.04(12)
C4 C3 C2 120.05(13)
C4 C3 H1 121.9(11)
C2 C3 H1 118.1(11)
C3 C4 C5 119.76(13)
C3 C4 H2 119.3(11)
C5 C4 H2 120.9(11)
C6 C5 C4 118.85(13)
C6 C5 H3 119.0(11)
C4 C5 H3 122.2(11)
N3 C6 C5 121.54(13)
N3 C6 H4 115.7(11)
C5 C6 H4 122.8(11)
C1 C7 H5 111.8(9)
C1 C7 H6 111.9(10)
H5 C7 H6 107.2(14)
C1 C7 H7 108.9(11)
H5 C7 H7 108.1(14)
H6 C7 H7 108.7(15)
C9 C8 C13 118.51(12)
C9 C8 N2 120.37(12)
C13 C8 N2 121.12(12)
C10 C9 C8 120.58(13)
C10 C9 H8 118.4(10)
C8 C9 H8 121.0(10)
C9 C10 C11 120.67(13)
C9 C10 H9 120.4(10)
C11 C10 H9 119.0(10)
C12 C11 C10 119.05(13)
C12 C11 H10 119.5(10)
C10 C11 H10 121.4(10)
C11 C12 C13 120.92(13)
C11 C12 H11 121.7(10)
C13 C12 H11 117.4(10)
C12 C13 C8 120.26(13)
C12 C13 H12 120.8(10)
C8 C13 H12 118.9(10)

loop_
_geom_bond_atom_site_label_1
_geom_bond_atom_site_label_2
_geom_bond_distance
F1 B1 1.3835(18)
F2 B1 1.3869(19)
B1 N2 1.5185(18)
B1 N3 1.5729(19)
N1 C1 1.2982(17)
N1 N2 1.3565(15)
N2 C8 1.4175(17)
N3 C2 1.3567(17)
N3 C6 1.3570(17)
C1 C2 1.4563(18)
C1 C7 1.5006(18)
C2 C3 1.3972(19)
C3 C4 1.377(2)
C3 H1 0.950(19)
C4 C5 1.385(2)
C4 H2 0.961(19)
C5 C6 1.369(2)
C5 H3 0.968(19)
C6 H4 0.932(19)
C7 H5 0.983(17)
C7 H6 0.977(18)
C7 H7 0.97(2)
C8 C9 1.3980(19)
C8 C13 1.3993(19)
C9 C10 1.386(2)
C9 H8 0.974(17)
C10 C11 1.389(2)
C10 H9 0.972(18)
C11 C12 1.383(2)
C11 H10 0.964(17)
C12 C13 1.3899(19)
C12 H11 0.983(17)
C13 H12 0.925(17)

loop_
_geom_torsion_atom_site_label_1
_geom_torsion_atom_site_label_2
_geom_torsion_atom_site_label_3
_geom_torsion_atom_site_label_4
_geom_torsion
C1 N1 N2 C8 176.70(11)
C1 N1 N2 B1 -1.94(19)
F1 B1 N2 N1 -112.68(14)
F2 B1 N2 N1 123.97(13)
N3 B1 N2 N1 5.28(17)
F1 B1 N2 C8 68.77(16)
F2 B1 N2 C8 -54.57(16)
N3 B1 N2 C8 -173.26(10)
F1 B1 N3 C2 114.99(13)
F2 B1 N3 C2 -127.70(13)
N2 B1 N3 C2 -6.41(17)
F1 B1 N3 C6 -62.77(16)
F2 B1 N3 C6 54.53(15)
N2 B1 N3 C6 175.83(11)
N2 N1 C1 C2 -1.26(19)
N2 N1 C1 C7 -179.77(11)
C6 N3 C2 C3 1.27(18)
B1 N3 C2 C3 -176.39(12)
C6 N3 C2 C1 -178.09(11)
B1 N3 C2 C1 4.25(18)
N1 C1 C2 N3 0.01(19)
C7 C1 C2 N3 178.49(11)
N1 C1 C2 C3 -179.32(12)
C7 C1 C2 C3 -0.84(19)
N3 C2 C3 C4 -0.9(2)
C1 C2 C3 C4 178.42(12)
C2 C3 C4 C5 0.1(2)
C3 C4 C5 C6 0.3(2)
C2 N3 C6 C5 -0.9(2)
B1 N3 C6 C5 176.94(13)
C4 C5 C6 N3 0.1(2)
N1 N2 C8 C9 169.73(11)
B1 N2 C8 C9 -11.58(18)
N1 N2 C8 C13 -11.06(17)
B1 N2 C8 C13 167.64(12)
C13 C8 C9 C10 0.8(2)
N2 C8 C9 C10 -179.93(12)
C8 C9 C10 C11 0.1(2)
C9 C10 C11 C12 -0.9(2)
C10 C11 C12 C13 0.6(2)
C11 C12 C13 C8 0.3(2)
C9 C8 C13 C12 -1.1(2)
N2 C8 C13 C12 179.71(12)
